data_7003052
loop_
_publ_author_name
'Singh, Akhilesh Kumar'
'Mukherjee, Rabindranath'

_publ_section_title
;
 Cobalt(ii) and cobalt(iii) complexes of thioether-containing
 hexadentate pyrazine amide ligands: C--S bond cleavage and
 cyclometallation reaction
;
_journal_issue 2
_journal_name_full 'Dalton Transactions'
_journal_page_first 260
_journal_page_last 270
_journal_paper_doi 10.1039/b709901k
_journal_year 2008
_chemical_formula_moiety 'C31 H26 Co N6 O2 S2'
_chemical_formula_sum 'C31 H26 Co N6 O2 S2'
_chemical_formula_weight 637.63
_chemical_name_systematic
;
?
;
_space_group_IT_number 15
_symmetry_cell_setting monoclinic
_symmetry_space_group_name_Hall '-C 2yc'
_symmetry_space_group_name_H-M 'C 1 2/c 1'
_atom_sites_solution_hydrogens geom
_atom_sites_solution_primary direct
_atom_sites_solution_secondary difmap
_audit_creation_method SHELXL-97
_cell_angle_alpha 90.0
_cell_angle_beta 104.864(5)
_cell_angle_gamma 90.0
_cell_formula_units_Z 4
_cell_length_a 21.722(5)
_cell_length_b 12.058(5)
_cell_length_c 10.524(5)
_cell_measurement_temperature 100(2)
_cell_volume 2664.2(18)
_computing_cell_refinement 'Bruker SMART'
_computing_data_collection 'Bruker SMART APEX'
_computing_data_reduction 'Bruker SAINT PLUS'
_computing_molecular_graphics 'Ortep-3 for Windows (Farrugia, 1997)'
_computing_publication_material 'WinGX publication routines (Farrugia, 1999)'
_computing_structure_refinement 'SHELXL-97 (Sheldrick, 1997)'
_computing_structure_solution 'SIR97(Altomare, et. al. 1999)'
_diffrn_ambient_temperature 100(2)
_diffrn_measured_fraction_theta_full 0.980
_diffrn_measured_fraction_theta_max 0.980
_diffrn_measurement_device_type 'CCD area detector'
_diffrn_measurement_method 'phi and omega scans'
_diffrn_radiation_monochromator graphite
_diffrn_radiation_source 'fine-focus sealed tube'
_diffrn_radiation_type MoK\a
_diffrn_radiation_wavelength 0.71073
_diffrn_reflns_av_R_equivalents 0.0636
_diffrn_reflns_av_sigmaI/netI 0.0685
_diffrn_reflns_limit_h_max 28
_diffrn_reflns_limit_h_min -28
_diffrn_reflns_limit_k_max 9
_diffrn_reflns_limit_k_min -16
_diffrn_reflns_limit_l_max 14
_diffrn_reflns_limit_l_min -14
_diffrn_reflns_number 8566
_diffrn_reflns_theta_full 28.35
_diffrn_reflns_theta_max 28.35
_diffrn_reflns_theta_min 1.94
_exptl_absorpt_coefficient_mu 0.845
_exptl_absorpt_correction_T_max 0.9202
_exptl_absorpt_correction_T_min 0.7856
_exptl_absorpt_correction_type empirical
_exptl_absorpt_process_details SADABS
_exptl_crystal_colour Dark-brown
_exptl_crystal_density_diffrn 1.590
_exptl_crystal_density_method 'not measured'
_exptl_crystal_description Block
_exptl_crystal_F_000 1316
_exptl_crystal_size_max 0.30
_exptl_crystal_size_mid 0.20
_exptl_crystal_size_min 0.10
_refine_diff_density_max 0.982
_refine_diff_density_min -0.836
_refine_diff_density_rms 0.140
_refine_ls_extinction_method none
_refine_ls_goodness_of_fit_ref 1.089
_refine_ls_hydrogen_treatment mixed
_refine_ls_matrix_type full
_refine_ls_number_parameters 211
_refine_ls_number_reflns 3266
_refine_ls_number_restraints 3
_refine_ls_restrained_S_all 1.088
_refine_ls_R_factor_all 0.0805
_refine_ls_R_factor_gt 0.0565
_refine_ls_shift/su_max 0.000
_refine_ls_shift/su_mean 0.000
_refine_ls_structure_factor_coef Fsqd
_refine_ls_weighting_details 'calc w=1/[\s^2^(Fo^2^)+(0.0532P)^2^+16.8213P] where P=(Fo^2^+2Fc^2^)/3'
_refine_ls_weighting_scheme calc
_refine_ls_wR_factor_gt 0.1247
_refine_ls_wR_factor_ref 0.1595
_reflns_number_gt 2579
_reflns_number_total 3266
_reflns_threshold_expression >2sigma(I)
_cod_data_source_file b709901k.txt
_cod_data_source_block 3octb
_cod_depositor_comments
;
The following automatic conversions were performed:
'_symmetry_cell_setting' value 'Monoclinic' changed to 'monoclinic'
according to '/home/saulius/struct/CIF-dictionaries/cif_core.dic'
dictionary named 'cif_core.dic' version 2.4.1 from
2010-06-29.

'_exptl_absorpt_correction_type' value 'Empirical' changed to
'empirical' according to
'/home/saulius/struct/CIF-dictionaries/cif_core.dic' dictionary named
'cif_core.dic' version 2.4.1 from 2010-06-29.

Automatic conversion script
Id: cif_fix_enum 1527 2010-12-29 10:47:43Z saulius 
;
_cod_original_sg_symbol_H-M C2/c
_cod_database_code 7003052

loop_
_symmetry_equiv_pos_as_xyz
'x, y, z'
'-x, y, -z+1/2'
'x+1/2, y+1/2, z'
'-x+1/2, y+1/2, -z+1/2'
'-x, -y, -z'
'x, -y, z-1/2'
'-x+1/2, -y+1/2, -z'
'x+1/2, -y+1/2, z-1/2'

loop_
_atom_site_label
_atom_site_type_symbol
_atom_site_fract_x
_atom_site_fract_y
_atom_site_fract_z
_atom_site_U_iso_or_equiv
_atom_site_adp_type
_atom_site_occupancy
_atom_site_symmetry_multiplicity
_atom_site_calc_flag
_atom_site_refinement_flags
_atom_site_disorder_assembly
_atom_site_disorder_group
Co1 Co 0.0000 0.23267(6) 0.2500 0.01396(19) Uani 1 2 d S . .
S1 S -0.07083(5) 0.10127(8) 0.30040(9) 0.0225(2) Uani 1 1 d . . .
O1 O -0.06197(12) 0.2998(2) -0.1391(2) 0.0204(6) Uani 1 1 d . . .
N1 N 0.04806(14) 0.3470(3) 0.1693(3) 0.0176(6) Uani 1 1 d . . .
N2 N 0.10814(15) 0.4713(3) 0.0124(3) 0.0216(7) Uani 1 1 d . . .
N3 N -0.05710(14) 0.2366(3) 0.0744(3) 0.0160(6) Uani 1 1 d . . .
C1 C 0.09987(17) 0.4062(3) 0.2227(4) 0.0188(7) Uani 1 1 d . . .
H1 H 0.1170 0.4052 0.3153 0.023 Uiso 1 1 calc R . .
C2 C 0.12945(18) 0.4700(3) 0.1439(4) 0.0209(8) Uani 1 1 d . . .
H2 H 0.1656 0.5135 0.1847 0.025 Uiso 1 1 calc R . .
C3 C 0.05628(18) 0.4110(3) -0.0397(3) 0.0180(7) Uani 1 1 d . . .
H3 H 0.0403 0.4090 -0.1326 0.022 Uiso 1 1 calc R . .
C4 C 0.02472(16) 0.3508(3) 0.0377(3) 0.0155(7) Uani 1 1 d . . .
C5 C -0.03667(17) 0.2913(3) -0.0182(3) 0.0161(7) Uani 1 1 d . . .
C6 C -0.11662(17) 0.1830(3) 0.0491(3) 0.0160(7) Uani 1 1 d . . .
C7 C -0.16584(17) 0.1953(3) -0.0673(4) 0.0211(8) Uani 1 1 d . . .
H7 H -0.1597 0.2425 -0.1353 0.025 Uiso 1 1 calc R . .
C8 C -0.22278(19) 0.1393(4) -0.0832(4) 0.0260(9) Uani 1 1 d . . .
H8 H -0.2553 0.1492 -0.1622 0.031 Uiso 1 1 calc R . .
C9 C -0.23387(19) 0.0688(4) 0.0134(4) 0.0282(9) Uani 1 1 d . . .
H9 H -0.2729 0.0293 -0.0002 0.034 Uiso 1 1 calc R . .
C10 C -0.18686(19) 0.0575(3) 0.1298(4) 0.0250(8) Uani 1 1 d . . .
H10 H -0.1939 0.0106 0.1973 0.030 Uiso 1 1 calc R . .
C11 C -0.12939(18) 0.1144(3) 0.1486(4) 0.0201(8) Uani 1 1 d . . .
C12 C -0.0482(2) -0.0444(4) 0.2981(5) 0.0339(11) Uani 1 1 d D . .
H12B H -0.083(3) -0.085(5) 0.299(6) 0.06(2) Uiso 1 1 d . . .
H12A H -0.031(5) -0.060(9) 0.383(3) 0.15(4) Uiso 1 1 d D . .
C13 C -0.0195(4) -0.0747(6) 0.1954(8) 0.0240(16) Uani 0.50 1 d PD . .
H13A H -0.044(4) -0.050(7) 0.118(4) 0.02(2) Uiso 0.50 1 d PD . .
H13B H -0.025(4) -0.1479(18) 0.180(9) 0.04(3) Uiso 0.50 1 d PD . .
C14 C 0.8071(2) 0.2208(4) 0.4712(4) 0.0285(9) Uani 1 1 d . . .
H14 H 0.8459 0.2009 0.4512 0.034 Uiso 1 1 calc R . .
C15 C 0.8076(2) 0.2684(4) 0.5919(4) 0.0309(10) Uani 1 1 d . . .
H15 H 0.8469 0.2811 0.6550 0.037 Uiso 1 1 calc R . .
C16 C 0.7510(2) 0.2973(4) 0.6200(4) 0.0285(9) Uani 1 1 d . . .
H16 H 0.7517 0.3299 0.7025 0.034 Uiso 1 1 calc R . .

loop_
_atom_site_aniso_label
_atom_site_aniso_U_11
_atom_site_aniso_U_22
_atom_site_aniso_U_33
_atom_site_aniso_U_23
_atom_site_aniso_U_13
_atom_site_aniso_U_12
Co1 0.0172(3) 0.0135(3) 0.0123(3) 0.000 0.0060(3) 0.000
S1 0.0255(5) 0.0256(5) 0.0196(4) 0.0039(4) 0.0114(4) 0.0025(4)
O1 0.0221(13) 0.0267(15) 0.0140(11) 0.0018(11) 0.0074(10) 0.0002(11)
N1 0.0196(15) 0.0181(16) 0.0153(14) 0.0034(12) 0.0047(12) 0.0026(12)
N2 0.0247(17) 0.0210(17) 0.0195(15) 0.0019(13) 0.0065(13) -0.0030(13)
N3 0.0182(14) 0.0184(15) 0.0136(13) -0.0015(12) 0.0080(11) -0.0020(12)
C1 0.0183(17) 0.0171(18) 0.0221(17) -0.0020(15) 0.0073(14) 0.0024(14)
C2 0.0192(18) 0.022(2) 0.0210(17) -0.0023(15) 0.0039(15) -0.0001(15)
C3 0.0248(18) 0.0157(18) 0.0134(15) -0.0004(14) 0.0048(14) 0.0000(14)
C4 0.0178(16) 0.0167(18) 0.0141(15) 0.0009(13) 0.0079(13) 0.0044(14)
C5 0.0216(17) 0.0162(18) 0.0115(15) 0.0007(13) 0.0062(13) 0.0031(14)
C6 0.0200(17) 0.0137(17) 0.0164(16) -0.0049(14) 0.0084(14) -0.0017(14)
C7 0.0212(18) 0.0233(19) 0.0203(17) -0.0059(15) 0.0082(15) 0.0003(15)
C8 0.0217(19) 0.032(2) 0.0234(19) -0.0064(17) 0.0041(16) -0.0007(17)
C9 0.023(2) 0.027(2) 0.036(2) -0.0119(19) 0.0100(17) -0.0058(17)
C10 0.029(2) 0.021(2) 0.030(2) -0.0021(17) 0.0172(17) -0.0059(17)
C11 0.0222(18) 0.0157(18) 0.0249(18) -0.0025(15) 0.0107(15) 0.0013(14)
C12 0.042(3) 0.027(2) 0.039(3) 0.017(2) 0.023(2) 0.010(2)
C13 0.042(5) 0.009(3) 0.022(3) 0.000(3) 0.010(3) 0.002(3)
C14 0.031(2) 0.029(2) 0.028(2) 0.0023(18) 0.0122(17) 0.0019(18)
C15 0.035(2) 0.036(2) 0.0205(19) 0.0046(18) 0.0043(17) -0.005(2)
C16 0.036(2) 0.033(2) 0.0212(19) -0.0012(17) 0.0156(17) -0.0019(19)

loop_
_atom_type_symbol
_atom_type_description
_atom_type_scat_dispersion_real
_atom_type_scat_dispersion_imag
_atom_type_scat_source
C C 0.0033 0.0016 'International Tables Vol C Tables 4.2.6.8 and 6.1.1.4'
H H 0.0000 0.0000 'International Tables Vol C Tables 4.2.6.8 and 6.1.1.4'
N N 0.0061 0.0033 'International Tables Vol C Tables 4.2.6.8 and 6.1.1.4'
O O 0.0106 0.0060 'International Tables Vol C Tables 4.2.6.8 and 6.1.1.4'
S S 0.1246 0.1234 'International Tables Vol C Tables 4.2.6.8 and 6.1.1.4'
Co Co 0.3494 0.9721 'International Tables Vol C Tables 4.2.6.8 and 6.1.1.4'

loop_
_geom_angle_atom_site_label_1
_geom_angle_atom_site_label_2
_geom_angle_atom_site_label_3
_geom_angle
_geom_angle_site_symmetry_1
_geom_angle_site_symmetry_3
_geom_angle_publ_flag
N3 Co1 N3 177.21(19) . 2 ?
N3 Co1 N1 96.29(12) . 2 ?
N3 Co1 N1 81.81(12) 2 2 ?
N3 Co1 N1 81.81(12) . . ?
N3 Co1 N1 96.29(12) 2 . ?
N1 Co1 N1 95.03(18) 2 . ?
N3 Co1 S1 86.35(9) . . ?
N3 Co1 S1 95.53(9) 2 . ?
N1 Co1 S1 85.84(9) 2 . ?
N1 Co1 S1 168.16(9) . . ?
N3 Co1 S1 95.53(9) . 2 ?
N3 Co1 S1 86.35(9) 2 2 ?
N1 Co1 S1 168.16(9) 2 2 ?
N1 Co1 S1 85.84(9) . 2 ?
S1 Co1 S1 95.73(6) . 2 ?
C11 S1 C12 101.9(2) . . ?
C11 S1 Co1 95.49(13) . . ?
C12 S1 Co1 116.72(16) . . ?
C1 N1 C4 118.1(3) . . ?
C1 N1 Co1 130.9(3) . . ?
C4 N1 Co1 110.6(2) . . ?
C3 N2 C2 116.6(3) . . ?
C5 N3 C6 123.1(3) . . ?
C5 N3 Co1 116.9(2) . . ?
C6 N3 Co1 120.0(2) . . ?
N1 C1 C2 120.8(3) . . ?
N2 C2 C1 121.8(4) . . ?
N2 C3 C4 122.2(3) . . ?
N1 C4 C3 120.4(3) . . ?
N1 C4 C5 116.8(3) . . ?
C3 C4 C5 122.8(3) . . ?
O1 C5 N3 129.5(3) . . ?
O1 C5 C4 118.3(3) . . ?
N3 C5 C4 112.2(3) . . ?
N3 C6 C7 124.8(3) . . ?
N3 C6 C11 118.2(3) . . ?
C7 C6 C11 117.0(3) . . ?
C8 C7 C6 120.6(4) . . ?
C7 C8 C9 121.8(4) . . ?
C10 C9 C8 118.6(4) . . ?
C9 C10 C11 120.5(4) . . ?
C10 C11 C6 121.4(4) . . ?
C10 C11 S1 119.5(3) . . ?
C6 C11 S1 119.1(3) . . ?
C13 C12 C13 50.1(6) . 2 ?
C13 C12 S1 115.3(4) . . ?
C13 C12 S1 119.8(4) 2 . ?
C13 C13 C12 68.0(7) 2 . ?
C13 C13 C12 61.9(7) 2 2 ?
C12 C13 C12 121.1(6) . 2 ?
C15 C14 C16 119.1(4) . 7_656 ?
C16 C15 C14 120.0(4) . . ?
C15 C16 C14 120.9(4) . 7_656 ?

loop_
_geom_bond_atom_site_label_1
_geom_bond_atom_site_label_2
_geom_bond_distance
_geom_bond_site_symmetry_2
_geom_bond_publ_flag
Co1 N3 1.944(3) . ?
Co1 N3 1.944(3) 2 ?
Co1 N1 2.041(3) 2 ?
Co1 N1 2.041(3) . ?
Co1 S1 2.3617(12) . ?
Co1 S1 2.3617(12) 2 ?
S1 C11 1.776(4) . ?
S1 C12 1.826(5) . ?
O1 C5 1.254(4) . ?
N1 C1 1.329(5) . ?
N1 C4 1.348(4) . ?
N2 C3 1.335(5) . ?
N2 C2 1.342(5) . ?
N3 C5 1.343(4) . ?
N3 C6 1.408(4) . ?
C1 C2 1.402(5) . ?
C3 C4 1.395(5) . ?
C4 C5 1.495(5) . ?
C6 C7 1.412(5) . ?
C6 C11 1.417(5) . ?
C7 C8 1.381(5) . ?
C8 C9 1.393(6) . ?
C9 C10 1.386(6) . ?
C10 C11 1.393(5) . ?
C12 C13 1.427(9) . ?
C12 C13 1.501(10) 2 ?
C13 C13 1.242(16) 2 ?
C13 C12 1.501(10) 2 ?
C14 C15 1.392(6) . ?
C14 C16 1.393(6) 7_656 ?
C15 C16 1.380(6) . ?
C16 C14 1.393(6) 7_656 ?
